data_4030158
loop_
_publ_author_name
'Helmy, Sameh'
'Oh, Saemi'
'Leibfarth, Frank A.'
'Hawker, Craig J.'
'Read de Alaniz, Javier'

_publ_section_title
;
 Design and synthesis of donor-acceptor Stenhouse adducts: a visible light
 photoswitch derived from furfural.
;
_journal_issue 23
_journal_name_full 'The Journal of organic chemistry'
_journal_page_first 11316
_journal_page_last 11329
_journal_paper_doi 10.1021/jo502206g
_journal_volume 79
_journal_year 2014
_chemical_formula_sum 'C19 H21 N O5'
_chemical_formula_weight 343.37
_chemical_name_systematic
; 
 ? 
;
_space_group_IT_number 14
_symmetry_cell_setting monoclinic
_symmetry_space_group_name_Hall '-P 2ybc'
_symmetry_space_group_name_H-M 'P 1 21/c 1'
_atom_sites_solution_hydrogens geom
_atom_sites_solution_primary direct
_atom_sites_solution_secondary difmap
_audit_creation_method SHELXL-97
_cell_angle_alpha 90.00
_cell_angle_beta 108.758(9)
_cell_angle_gamma 90.00
_cell_formula_units_Z 4
_cell_length_a 16.2047(18)
_cell_length_b 9.6713(15)
_cell_length_c 11.5840(13)
_cell_measurement_temperature 100(2)
_cell_volume 1719.0(4)
_computing_structure_refinement 'SHELXL-97 (Sheldrick, 2008)'
_computing_structure_solution 'SHELXS-97 (Sheldrick, 2008)'
_diffrn_ambient_temperature 100(2)
_diffrn_measured_fraction_theta_full 0.960
_diffrn_measured_fraction_theta_max 0.960
_diffrn_measurement_device_type 'Bruker Apex II'
_diffrn_measurement_method 'omega scan'
_diffrn_radiation_monochromator graphite
_diffrn_radiation_source 'fine-focus sealed tube'
_diffrn_radiation_type MoK\a
_diffrn_radiation_wavelength 0.71073
_diffrn_reflns_av_R_equivalents 0.0687
_diffrn_reflns_av_sigmaI/netI 0.0859
_diffrn_reflns_limit_h_max 20
_diffrn_reflns_limit_h_min -20
_diffrn_reflns_limit_k_max 12
_diffrn_reflns_limit_k_min -5
_diffrn_reflns_limit_l_max 13
_diffrn_reflns_limit_l_min -14
_diffrn_reflns_number 8072
_diffrn_reflns_theta_full 26.40
_diffrn_reflns_theta_max 26.40
_diffrn_reflns_theta_min 1.33
_exptl_absorpt_coefficient_mu 0.096
_exptl_absorpt_correction_T_max 0.7454
_exptl_absorpt_correction_T_min 0.6440
_exptl_absorpt_correction_type multi-scan
_exptl_absorpt_process_details sadabs
_exptl_crystal_colour colorless
_exptl_crystal_density_diffrn 1.327
_exptl_crystal_density_method 'not measured'
_exptl_crystal_description plate
_exptl_crystal_F_000 728
_exptl_crystal_size_max 0.10
_exptl_crystal_size_mid 0.10
_exptl_crystal_size_min 0.05
_refine_diff_density_max 1.093
_refine_diff_density_min -0.526
_refine_diff_density_rms 0.083
_refine_ls_extinction_method none
_refine_ls_goodness_of_fit_ref 1.566
_refine_ls_hydrogen_treatment mixed
_refine_ls_matrix_type full
_refine_ls_number_parameters 226
_refine_ls_number_reflns 3390
_refine_ls_number_restraints 29
_refine_ls_restrained_S_all 1.943
_refine_ls_R_factor_all 0.1405
_refine_ls_R_factor_gt 0.0812
_refine_ls_shift/su_max 0.000
_refine_ls_shift/su_mean 0.000
_refine_ls_structure_factor_coef Fsqd
_refine_ls_weighting_details 'calc w=1/[\s^2^(Fo^2^)+(0.0500P)^2^+0.1029P] where P=(Fo^2^+2Fc^2^)/3'
_refine_ls_weighting_scheme calc
_refine_ls_wR_factor_gt 0.1643
_refine_ls_wR_factor_ref 0.1885
_reflns_number_gt 2028
_reflns_number_total 3390
_reflns_threshold_expression >2sigma(I)
_cod_data_source_file 74.cif
_cod_data_source_block mbenzyl
_cod_depositor_comments 'Adding full bibliography for 4030156--4030166.cif.'
_cod_original_sg_symbol_H-M P2(1)/c
_cod_database_code 4030158

loop_
_symmetry_equiv_pos_as_xyz
'x, y, z'
'-x, y+1/2, -z+1/2'
'-x, -y, -z'
'x, -y-1/2, z-1/2'

loop_
_atom_site_label
_atom_site_type_symbol
_atom_site_fract_x
_atom_site_fract_y
_atom_site_fract_z
_atom_site_U_iso_or_equiv
_atom_site_adp_type
_atom_site_occupancy
_atom_site_symmetry_multiplicity
_atom_site_calc_flag
_atom_site_refinement_flags
C1 C 0.2296(3) 0.4830(5) 0.5798(4) 0.0233(11) Uani 1 1 d .
C2 C 0.3180(4) 0.4650(6) 0.5630(5) 0.0314(13) Uani 1 1 d .
H2A H 0.3638 0.4732 0.6421 0.047 Uiso 1 1 calc R
H2B H 0.3261 0.5365 0.5077 0.047 Uiso 1 1 calc R
H2C H 0.3212 0.3735 0.5282 0.047 Uiso 1 1 calc R
C3 C 0.1556(4) 0.4740(6) 0.4623(5) 0.0346(13) Uani 1 1 d .
H3A H 0.1561 0.3831 0.4251 0.052 Uiso 1 1 calc R
H3B H 0.1619 0.5463 0.4065 0.052 Uiso 1 1 calc R
H3C H 0.1003 0.4866 0.4784 0.052 Uiso 1 1 calc R
C4 C 0.2654(3) 0.3910(5) 0.7823(4) 0.0238(11) Uani 1 1 d .
C5 C 0.2952(3) 0.5238(5) 0.8235(4) 0.0202(11) Uani 1 1 d .
C6 C 0.2671(3) 0.6385(5) 0.7497(4) 0.0190(11) Uani 1 1 d .
C7 C 0.3556(3) 0.5448(5) 0.9506(4) 0.0208(11) Uani 1 1 d .
H7 H 0.3743 0.4514 0.9868 0.025 Uiso 1 1 calc R
C8 C 0.4383(3) 0.6253(6) 0.9533(5) 0.0254(12) Uani 1 1 d .
C9 C 0.4641(3) 0.7105(6) 1.0620(5) 0.0294(13) Uani 1 1 d .
H9 H 0.5178 0.7588 1.0919 0.035 Uiso 1 1 calc R
C10 C 0.4020(3) 0.7115(5) 1.1138(5) 0.0234(11) Uani 1 1 d .
H10 H 0.4063 0.7592 1.1872 0.028 Uiso 1 1 calc R
C11 C 0.3237(3) 0.6278(5) 1.0424(4) 0.0187(10) Uani 1 1 d .
H11 H 0.2768 0.6927 0.9957 0.022 Uiso 1 1 calc R
C12 C 0.2095(3) 0.4608(5) 1.0628(5) 0.0228(11) Uani 1 1 d .
H12A H 0.1942 0.4030 1.1234 0.027 Uiso 1 1 calc R
H12B H 0.2227 0.3979 1.0036 0.027 Uiso 1 1 calc R
C13 C 0.1311(3) 0.5495(5) 0.9956(4) 0.0277(13) Uani 1 1 d D
C18 C 0.0907(3) 0.6273(5) 1.0602(5) 0.0425(16) Uani 1 1 d D
C19 C 0.3569(3) 0.4529(6) 1.2111(5) 0.0322(13) Uani 1 1 d .
H19A H 0.3321 0.4074 1.2681 0.048 Uiso 1 1 calc R
H19B H 0.4072 0.5089 1.2569 0.048 Uiso 1 1 calc R
H19C H 0.3756 0.3827 1.1637 0.048 Uiso 1 1 calc R
C14A C 0.1027(5) 0.5094(9) 0.8728(7) 0.0267(17) Uiso 0.525(7) 1 d PD
C15A C 0.0249(5) 0.5729(11) 0.8010(7) 0.037(2) Uiso 0.525(7) 1 d PD
C16A C -0.0105(6) 0.6728(10) 0.8538(8) 0.033(2) Uiso 0.525(7) 1 d PD
C17A C 0.0158(7) 0.7026(13) 0.9839(8) 0.043(2) Uiso 0.525(7) 1 d PD
C14B C 0.0976(5) 0.5814(10) 0.8698(7) 0.0267(17) Uiso 0.475(7) 1 d PD
C15B C 0.0271(6) 0.6648(12) 0.8117(8) 0.037(2) Uiso 0.475(7) 1 d PD
C16B C -0.0139(6) 0.7316(12) 0.8966(8) 0.033(2) Uiso 0.475(7) 1 d PD
C17B C 0.0168(7) 0.7060(15) 1.0233(10) 0.043(2) Uiso 0.475(7) 1 d PD
N N 0.2898(2) 0.5436(4) 1.1270(4) 0.0173(9) Uani 1 1 d .
O1 O 0.2782(2) 0.7617(3) 0.7849(3) 0.0208(8) Uani 1 1 d .
O2 O 0.2228(2) 0.6191(3) 0.6286(3) 0.0223(8) Uani 1 1 d .
O3 O 0.2160(2) 0.3795(3) 0.6596(3) 0.0265(8) Uani 1 1 d .
O4 O 0.2743(2) 0.2836(4) 0.8424(3) 0.0312(9) Uani 1 1 d .
O5 O 0.4735(2) 0.6163(4) 0.8749(3) 0.0310(9) Uani 1 1 d .
H1N H 0.266(4) 0.605(7) 1.175(6) 0.051(18) Uiso 1 1 d .

loop_
_atom_site_aniso_label
_atom_site_aniso_U_11
_atom_site_aniso_U_22
_atom_site_aniso_U_33
_atom_site_aniso_U_23
_atom_site_aniso_U_13
_atom_site_aniso_U_12
C1 0.039(3) 0.017(2) 0.015(3) 0.003(2) 0.009(2) 0.005(2)
C2 0.053(3) 0.025(3) 0.021(3) -0.003(2) 0.019(3) 0.005(3)
C3 0.049(3) 0.031(3) 0.018(3) 0.000(2) 0.003(3) -0.001(3)
C4 0.033(3) 0.024(3) 0.018(3) 0.001(2) 0.014(2) 0.009(2)
C5 0.023(2) 0.022(3) 0.019(3) 0.003(2) 0.011(2) 0.008(2)
C6 0.020(2) 0.022(3) 0.017(3) 0.001(2) 0.009(2) 0.005(2)
C7 0.023(2) 0.024(3) 0.017(3) 0.007(2) 0.008(2) 0.008(2)
C8 0.021(2) 0.036(3) 0.018(3) 0.012(2) 0.006(2) 0.011(2)
C9 0.019(2) 0.045(3) 0.022(3) 0.009(3) 0.003(2) -0.002(2)
C10 0.020(2) 0.033(3) 0.016(3) 0.003(2) 0.004(2) 0.002(2)
C11 0.019(2) 0.022(2) 0.014(3) 0.005(2) 0.0044(19) 0.001(2)
C12 0.030(3) 0.016(2) 0.024(3) -0.004(2) 0.012(2) -0.005(2)
C13 0.022(3) 0.033(3) 0.024(3) 0.008(2) 0.001(2) -0.016(2)
C18 0.022(3) 0.019(3) 0.072(5) -0.010(3) -0.005(3) 0.001(2)
C19 0.035(3) 0.038(3) 0.026(3) 0.015(3) 0.014(2) 0.015(3)
N 0.0201(19) 0.018(2) 0.015(2) 0.0032(18) 0.0081(17) 0.0023(17)
O1 0.0256(18) 0.0220(19) 0.0139(18) 0.0012(15) 0.0053(14) 0.0021(14)
O2 0.0331(18) 0.0179(17) 0.0139(19) -0.0005(14) 0.0048(15) 0.0051(15)
O3 0.046(2) 0.0173(17) 0.0185(19) 0.0008(16) 0.0131(16) 0.0010(16)
O4 0.057(2) 0.0195(18) 0.021(2) 0.0071(17) 0.0190(18) 0.0118(17)
O5 0.0208(18) 0.054(3) 0.021(2) 0.0142(18) 0.0109(16) 0.0131(17)

loop_
_atom_type_symbol
_atom_type_description
_atom_type_scat_dispersion_real
_atom_type_scat_dispersion_imag
_atom_type_scat_source
C C 0.0033 0.0016 'International Tables Vol C Tables 4.2.6.8 and 6.1.1.4'
H H 0.0000 0.0000 'International Tables Vol C Tables 4.2.6.8 and 6.1.1.4'
N N 0.0061 0.0033 'International Tables Vol C Tables 4.2.6.8 and 6.1.1.4'
O O 0.0106 0.0060 'International Tables Vol C Tables 4.2.6.8 and 6.1.1.4'

loop_
_geom_angle_atom_site_label_1
_geom_angle_atom_site_label_2
_geom_angle_atom_site_label_3
_geom_angle
O3 C1 O2 109.7(4)
O3 C1 C3 107.6(4)
O2 C1 C3 105.5(4)
O3 C1 C2 110.6(4)
O2 C1 C2 110.3(4)
C3 C1 C2 112.9(4)
C1 C2 H2A 109.5
C1 C2 H2B 109.5
H2A C2 H2B 109.5
C1 C2 H2C 109.5
H2A C2 H2C 109.5
H2B C2 H2C 109.5
C1 C3 H3A 109.5
C1 C3 H3B 109.5
H3A C3 H3B 109.5
C1 C3 H3C 109.5
H3A C3 H3C 109.5
H3B C3 H3C 109.5
O4 C4 O3 115.7(4)
O4 C4 C5 128.0(5)
O3 C4 C5 116.3(4)
C6 C5 C4 121.0(5)
C6 C5 C7 118.7(4)
C4 C5 C7 120.3(4)
O1 C6 O2 116.0(4)
O1 C6 C5 125.2(4)
O2 C6 C5 118.9(4)
C5 C7 C8 112.2(4)
C5 C7 C11 119.3(4)
C8 C7 C11 101.8(4)
C5 C7 H7 107.7
C8 C7 H7 107.7
C11 C7 H7 107.7
O5 C8 C9 127.8(5)
O5 C8 C7 124.1(5)
C9 C8 C7 108.1(4)
C10 C9 C8 110.3(5)
C10 C9 H9 124.8
C8 C9 H9 124.8
C9 C10 C11 112.0(5)
C9 C10 H10 124.0
C11 C10 H10 124.0
N C11 C10 110.6(4)
N C11 C7 116.0(4)
C10 C11 C7 104.3(4)
N C11 H11 108.5
C10 C11 H11 108.5
C7 C11 H11 108.5
N C12 C13 113.5(4)
N C12 H12A 108.9
C13 C12 H12A 108.9
N C12 H12B 108.9
C13 C12 H12B 108.9
H12A C12 H12B 107.7
C18 C13 C14A 130.4(5)
C18 C13 C14B 110.5(5)
C14A C13 C14B 28.8(4)
C18 C13 C12 119.9(4)
C14A C13 C12 108.1(5)
C14B C13 C12 129.0(5)
C17B C18 C13 131.4(6)
C17B C18 C17A 18.2(5)
C13 C18 C17A 113.5(5)
N C19 H19A 109.5
N C19 H19B 109.5
H19A C19 H19B 109.5
N C19 H19C 109.5
H19A C19 H19C 109.5
H19B C19 H19C 109.5
C13 C14A C15A 114.7(6)
C16A C15A C14A 118.0(7)
C15A C16A C17A 125.4(7)
C18 C17A C16A 116.2(6)
C15B C14B C13 127.7(7)
C14B C15B C16B 113.8(7)
C17B C16B C15B 121.6(7)
C18 C17B C16B 113.8(8)
C19 N C12 110.1(4)
C19 N C11 113.6(4)
C12 N C11 113.8(4)
C19 N H1N 109(4)
C12 N H1N 100(4)
C11 N H1N 110(4)
C6 O2 C1 116.3(4)
C4 O3 C1 116.5(4)

loop_
_geom_bond_atom_site_label_1
_geom_bond_atom_site_label_2
_geom_bond_distance
C1 O3 1.427(6)
C1 O2 1.450(6)
C1 C3 1.500(7)
C1 C2 1.516(7)
C2 H2A 0.9800
C2 H2B 0.9800
C2 H2C 0.9800
C3 H3A 0.9800
C3 H3B 0.9800
C3 H3C 0.9800
C4 O4 1.232(6)
C4 O3 1.393(6)
C4 C5 1.401(7)
C5 C6 1.385(7)
C5 C7 1.497(7)
C6 O1 1.253(6)
C6 O2 1.367(6)
C7 C8 1.541(7)
C7 C11 1.548(6)
C7 H7 1.0000
C8 O5 1.221(6)
C8 C9 1.450(8)
C9 C10 1.327(7)
C9 H9 0.9500
C10 C11 1.508(7)
C10 H10 0.9500
C11 N 1.507(6)
C11 H11 1.0000
C12 N 1.505(6)
C12 C13 1.522(6)
C12 H12A 0.9900
C12 H12B 0.9900
C13 C18 1.368(6)
C13 C14A 1.402(7)
C13 C14B 1.416(8)
C18 C17B 1.366(8)
C18 C17A 1.447(8)
C19 N 1.491(6)
C19 H19A 0.9800
C19 H19B 0.9800
C19 H19C 0.9800
C14A C15A 1.409(9)
C15A C16A 1.364(9)
C16A C17A 1.457(9)
C14B C15B 1.383(9)
C15B C16B 1.498(9)
C16B C17B 1.412(10)
N H1N 0.98(6)

loop_
_geom_torsion_atom_site_label_1
_geom_torsion_atom_site_label_2
_geom_torsion_atom_site_label_3
_geom_torsion_atom_site_label_4
_geom_torsion
O4 C4 C5 C6 -168.4(5)
O3 C4 C5 C6 8.0(6)
O4 C4 C5 C7 9.2(7)
O3 C4 C5 C7 -174.3(4)
C4 C5 C6 O1 167.2(4)
C7 C5 C6 O1 -10.4(7)
C4 C5 C6 O2 -12.0(6)
C7 C5 C6 O2 170.3(4)
C6 C5 C7 C8 -55.3(5)
C4 C5 C7 C8 127.0(5)
C6 C5 C7 C11 63.5(6)
C4 C5 C7 C11 -114.2(5)
C5 C7 C8 O5 -33.6(6)
C11 C7 C8 O5 -162.3(5)
C5 C7 C8 C9 145.9(4)
C11 C7 C8 C9 17.3(5)
O5 C8 C9 C10 169.0(5)
C7 C8 C9 C10 -10.5(6)
C8 C9 C10 C11 -1.6(6)
C9 C10 C11 N 138.2(4)
C9 C10 C11 C7 12.7(6)
C5 C7 C11 N 96.7(5)
C8 C7 C11 N -139.3(4)
C5 C7 C11 C10 -141.4(4)
C8 C7 C11 C10 -17.4(4)
N C12 C13 C18 -70.0(6)
N C12 C13 C14A 123.0(5)
N C12 C13 C14B 100.2(7)
C14A C13 C18 C17B -10.7(13)
C14B C13 C18 C17B 13.7(13)
C12 C13 C18 C17B -174.4(10)
C14A C13 C18 C17A -14.6(11)
C14B C13 C18 C17A 9.9(9)
C12 C13 C18 C17A -178.2(7)
C18 C13 C14A C15A 8.8(11)
C14B C13 C14A C15A -44.7(10)
C12 C13 C14A C15A 173.9(7)
C13 C14A C15A C16A 5.1(12)
C14A C15A C16A C17A -12.0(16)
C17B C18 C17A C16A -164(4)
C13 C18 C17A C16A 6.6(14)
C15A C16A C17A C18 5.8(18)
C18 C13 C14B C15B -7.6(11)
C14A C13 C14B C15B 131.6(16)
C12 C13 C14B C15B -178.6(8)
C13 C14B C15B C16B 2.9(13)
C14B C15B C16B C17B -1.8(16)
C13 C18 C17B C16B -13.3(18)
C17A C18 C17B C16B -2(3)
C15B C16B C17B C18 6.0(19)
C13 C12 N C19 168.0(4)
C13 C12 N C11 -63.1(5)
C10 C11 N C19 -55.0(5)
C7 C11 N C19 63.5(5)
C10 C11 N C12 177.9(4)
C7 C11 N C12 -63.5(5)
O1 C6 O2 C1 163.9(4)
C5 C6 O2 C1 -16.7(6)
O3 C1 O2 C6 46.8(5)
C3 C1 O2 C6 162.4(4)
C2 C1 O2 C6 -75.3(5)
O4 C4 O3 C1 -158.2(4)
C5 C4 O3 C1 24.9(6)
O2 C1 O3 C4 -51.1(5)
C3 C1 O3 C4 -165.4(4)
C2 C1 O3 C4 70.8(5)
